data_1514950
loop_
_publ_author_name
'Mei, Ju'
'Wang, Jian'
'Sun, Jing Zhi'
'Zhao, Hui'
'Yuan, Wangzhang'
'Deng, Chunmei'
'Chen, Shuming'
'Sung, Herman H. Y.'
'Lu, Ping'
'Qin, Anjun'
'Kwok, Hoi Sing'
'Ma, Yuguang'
'Williams, Ian D.'
'Tang, Ben Zhong'

_publ_section_title
;
 Siloles symmetrically substituted on their 2,5-positions with
 electron-accepting and donating moieties: facile synthesis,
 aggregation-enhanced emission, solvatochromism, and device application
;
_journal_issue 2
_journal_name_full 'Chemical Science'
_journal_page_first 549
_journal_paper_doi 10.1039/c1sc00688f
_journal_volume 3
_journal_year 2012
_chemical_formula_sum 'C54 H44 N2 Si'
_chemical_formula_weight 749.00
_chemical_name_systematic
;
?
;
_space_group_IT_number 14
_symmetry_cell_setting monoclinic
_symmetry_space_group_name_Hall '-P 2ybc'
_symmetry_space_group_name_H-M 'P 1 21/c 1'
_atom_sites_solution_hydrogens geom
_atom_sites_solution_primary direct
_atom_sites_solution_secondary difmap
_audit_creation_method SHELXL-97
_cell_angle_alpha 90.00
_cell_angle_beta 93.111(2)
_cell_angle_gamma 90.00
_cell_formula_units_Z 4
_cell_length_a 20.3587(4)
_cell_length_b 11.0369(3)
_cell_length_c 18.2729(8)
_cell_measurement_reflns_used 6520
_cell_measurement_temperature 133(2)
_cell_measurement_theta_max 71.46
_cell_measurement_theta_min 3.16
_cell_volume 4099.8(2)
_computing_cell_refinement
;
CrysAlisPro, Oxford Diffraction Ltd.,
Version 1.171.33.55 (release 05-01-2010 CrysAlis171 .NET)
(compiled Jan 5 2010,16:28:46)
;
_computing_data_collection
;
CrysAlisPro, Oxford Diffraction Ltd.,
Version 1.171.33.55 (release 05-01-2010 CrysAlis171 .NET)
(compiled Jan 5 2010,16:28:46)
;
_computing_data_reduction
;
CrysAlisPro, Oxford Diffraction Ltd.,
Version 1.171.33.55 (release 05-01-2010 CrysAlis171 .NET)
(compiled Jan 5 2010,16:28:46)
;
_computing_structure_refinement 'SHELXL-97 (Sheldrick, 1997)'
_computing_structure_solution 'SHELXS-97 (Sheldrick, 1990)'
_diffrn_ambient_temperature 133(2)
_diffrn_detector_area_resol_mean 15.9578
_diffrn_measured_fraction_theta_full 0.963
_diffrn_measured_fraction_theta_max 0.962
_diffrn_measurement_device_type 'Xcalibur, Sapphire3, Gemini ultra'
_diffrn_radiation_monochromator mirror
_diffrn_radiation_source 'Enhance Ultra (Cu) X-ray Source'
_diffrn_radiation_type 'Cu K\a'
_diffrn_radiation_wavelength 1.5418
_diffrn_reflns_av_R_equivalents 0.0273
_diffrn_reflns_av_sigmaI/netI 0.0369
_diffrn_reflns_limit_h_max 24
_diffrn_reflns_limit_h_min -15
_diffrn_reflns_limit_k_max 10
_diffrn_reflns_limit_k_min -13
_diffrn_reflns_limit_l_max 21
_diffrn_reflns_limit_l_min -21
_diffrn_reflns_number 13752
_diffrn_reflns_theta_full 66.50
_diffrn_reflns_theta_max 67.47
_diffrn_reflns_theta_min 4.35
_exptl_absorpt_coefficient_mu 0.800
_exptl_absorpt_correction_T_max 1.00
_exptl_absorpt_correction_T_min 0.66
_exptl_absorpt_correction_type multi-scan
_exptl_absorpt_process_details
;
CrysAlisPro, Oxford Diffraction Ltd.,
Version 1.171.33.55 (release 05-01-2010 CrysAlis171 .NET)
(compiled Jan 5 2010,16:28:46)
Empirical absorption correction using spherical harmonics,
implemented in SCALE3 ABSPACK scaling algorithm.
;
_exptl_crystal_colour yellow
_exptl_crystal_density_diffrn 1.213
_exptl_crystal_density_method 'not measured'
_exptl_crystal_description plate
_exptl_crystal_F_000 1584
_exptl_crystal_size_max 0.40
_exptl_crystal_size_mid 0.37
_exptl_crystal_size_min 0.07
_refine_diff_density_max 0.288
_refine_diff_density_min -0.283
_refine_diff_density_rms 0.034
_refine_ls_extinction_method none
_refine_ls_goodness_of_fit_ref 1.020
_refine_ls_hydrogen_treatment constr
_refine_ls_matrix_type full
_refine_ls_number_parameters 516
_refine_ls_number_reflns 7105
_refine_ls_number_restraints 0
_refine_ls_restrained_S_all 1.020
_refine_ls_R_factor_all 0.0485
_refine_ls_R_factor_gt 0.0371
_refine_ls_shift/su_max 0.001
_refine_ls_shift/su_mean 0.000
_refine_ls_structure_factor_coef Fsqd
_refine_ls_weighting_details 'calc w=1/[\s^2^(Fo^2^)+(0.0500P)^2^+0.0000P] where P=(Fo^2^+2Fc^2^)/3'
_refine_ls_weighting_scheme calc
_refine_ls_wR_factor_gt 0.0902
_refine_ls_wR_factor_ref 0.0933
_reflns_number_gt 5469
_reflns_number_total 7105
_reflns_threshold_expression >2sigma(I)
_cod_data_source_file c1sc00688f.txt
_cod_data_source_block DMTPS-DPA
_cod_depositor_comments
;
The following automatic conversions were performed:

'_symmetry_cell_setting' value 'Monoclinic' changed to 'monoclinic'
according to
/usr/data/users/saulius/automatic-downloads/retrospective/RSC/lib/dictionaries/cif_core.dic
dictionary named 'cif_core.dic' version 2.4.2 from 2011-04-26.

Automatic conversion script
Id: cif_fix_values 2281 2013-09-26 08:29:07Z andrius 
;
_cod_original_sg_symbol_H-M P2(1)/c
_cod_database_code 1514950

loop_
_symmetry_equiv_pos_as_xyz
'x, y, z'
'-x, y+1/2, -z+1/2'
'-x, -y, -z'
'x, -y-1/2, z-1/2'

loop_
_atom_site_label
_atom_site_type_symbol
_atom_site_fract_x
_atom_site_fract_y
_atom_site_fract_z
_atom_site_U_iso_or_equiv
_atom_site_adp_type
_atom_site_occupancy
_atom_site_symmetry_multiplicity
_atom_site_calc_flag
_atom_site_refinement_flags
Si1 Si 0.625837(18) 0.15986(4) 0.35437(2) 0.03586(11) Uani 1 1 d .
N1 N 0.28448(6) 0.17463(13) 0.33955(7) 0.0390(3) Uani 1 1 d .
N2 N 0.96685(6) 0.12899(11) 0.36297(8) 0.0379(3) Uani 1 1 d .
C1 C 0.55742(7) 0.14933(13) 0.28228(9) 0.0349(3) Uani 1 1 d .
C2 C 0.58453(6) 0.15023(13) 0.21599(9) 0.0327(3) Uani 1 1 d .
C3 C 0.65865(6) 0.14653(12) 0.21815(8) 0.0308(3) Uani 1 1 d .
C4 C 0.69058(6) 0.14856(13) 0.28536(8) 0.0327(3) Uani 1 1 d .
C10 C 0.63120(8) 0.03730(19) 0.42420(10) 0.0556(5) Uani 1 1 d .
H10A H 0.6723 0.0456 0.4543 0.083 Uiso 1 1 calc R
H10B H 0.6304 -0.0416 0.3996 0.083 Uiso 1 1 calc R
H10C H 0.5938 0.0433 0.4555 0.083 Uiso 1 1 calc R
C20 C 0.62150(8) 0.31135(17) 0.39823(10) 0.0500(4) Uani 1 1 d .
H20A H 0.6550 0.3168 0.4387 0.075 Uiso 1 1 calc R
H20B H 0.5778 0.3227 0.4172 0.075 Uiso 1 1 calc R
H20C H 0.6294 0.3744 0.3619 0.075 Uiso 1 1 calc R
C11 C 0.48683(7) 0.15988(14) 0.29608(9) 0.0351(3) Uani 1 1 d .
C12 C 0.44357(7) 0.24039(16) 0.25916(10) 0.0451(4) Uani 1 1 d .
H12A H 0.4597 0.2919 0.2225 0.054 Uiso 1 1 calc R
C13 C 0.37793(7) 0.24685(16) 0.27468(10) 0.0455(4) Uani 1 1 d .
H13A H 0.3498 0.3031 0.2491 0.055 Uiso 1 1 calc R
C14 C 0.35267(7) 0.17150(14) 0.32763(9) 0.0359(3) Uani 1 1 d .
C15 C 0.39532(7) 0.09367(14) 0.36651(9) 0.0357(3) Uani 1 1 d .
H15A H 0.3793 0.0432 0.4037 0.043 Uiso 1 1 calc R
C16 C 0.46110(7) 0.08955(14) 0.35116(9) 0.0355(3) Uani 1 1 d .
H16A H 0.4897 0.0371 0.3791 0.043 Uiso 1 1 calc R
C21 C 0.54585(6) 0.16102(13) 0.14511(8) 0.0329(3) Uani 1 1 d .
C22 C 0.55150(7) 0.26454(14) 0.10215(9) 0.0384(3) Uani 1 1 d .
H22A H 0.5835 0.3242 0.1160 0.046 Uiso 1 1 calc R
C23 C 0.51128(8) 0.28152(16) 0.03975(10) 0.0462(4) Uani 1 1 d .
H23A H 0.5148 0.3538 0.0120 0.055 Uiso 1 1 calc R
C24 C 0.46629(8) 0.19493(19) 0.01739(10) 0.0528(4) Uani 1 1 d .
H24A H 0.4394 0.2061 -0.0262 0.063 Uiso 1 1 calc R
C25 C 0.46055(9) 0.09173(19) 0.05867(12) 0.0607(5) Uani 1 1 d .
H25A H 0.4294 0.0314 0.0435 0.073 Uiso 1 1 calc R
C26 C 0.49985(8) 0.07493(16) 0.12237(11) 0.0502(4) Uani 1 1 d .
H26A H 0.4951 0.0035 0.1506 0.060 Uiso 1 1 calc R
C31 C 0.69358(6) 0.14093(12) 0.14893(8) 0.0299(3) Uani 1 1 d .
C32 C 0.69137(7) 0.03771(14) 0.10554(9) 0.0392(3) Uani 1 1 d .
H32A H 0.6628 -0.0271 0.1166 0.047 Uiso 1 1 calc R
C33 C 0.73084(8) 0.02870(15) 0.04586(9) 0.0446(4) Uani 1 1 d .
H33A H 0.7301 -0.0432 0.0172 0.054 Uiso 1 1 calc R
C34 C 0.77092(7) 0.12344(14) 0.02824(9) 0.0387(3) Uani 1 1 d .
H34A H 0.7984 0.1162 -0.0119 0.046 Uiso 1 1 calc R
C35 C 0.77123(7) 0.22853(14) 0.06863(9) 0.0391(4) Uani 1 1 d .
H35A H 0.7975 0.2952 0.0552 0.047 Uiso 1 1 calc R
C36 C 0.73319(7) 0.23696(14) 0.12896(9) 0.0369(3) Uani 1 1 d .
H36A H 0.7341 0.3093 0.1571 0.044 Uiso 1 1 calc R
C41 C 0.76215(7) 0.14039(13) 0.30307(8) 0.0329(3) Uani 1 1 d .
C42 C 0.78872(7) 0.20093(15) 0.36445(9) 0.0388(3) Uani 1 1 d .
H42A H 0.7603 0.2464 0.3935 0.047 Uiso 1 1 calc R
C43 C 0.85545(7) 0.19732(15) 0.38483(9) 0.0385(3) Uani 1 1 d .
H43A H 0.8718 0.2402 0.4271 0.046 Uiso 1 1 calc R
C44 C 0.89819(6) 0.13148(13) 0.34381(9) 0.0331(3) Uani 1 1 d .
C45 C 0.87218(7) 0.06668(14) 0.28376(9) 0.0355(3) Uani 1 1 d .
H45A H 0.9005 0.0188 0.2560 0.043 Uiso 1 1 calc R
C46 C 0.80559(7) 0.07078(13) 0.26383(9) 0.0345(3) Uani 1 1 d .
H46A H 0.7891 0.0254 0.2227 0.041 Uiso 1 1 calc R
C51 C 0.23937(7) 0.16014(14) 0.27781(9) 0.0381(3) Uani 1 1 d .
C52 C 0.25052(10) 0.07573(18) 0.22395(11) 0.0558(5) Uani 1 1 d .
H52A H 0.2886 0.0260 0.2275 0.067 Uiso 1 1 calc R
C53 C 0.20520(13) 0.0645(2) 0.16442(12) 0.0750(7) Uani 1 1 d .
H53A H 0.2125 0.0070 0.1270 0.090 Uiso 1 1 calc R
C54 C 0.14944(11) 0.1372(3) 0.15958(13) 0.0755(7) Uani 1 1 d .
H54A H 0.1185 0.1289 0.1190 0.091 Uiso 1 1 calc R
C55 C 0.13886(9) 0.2205(2) 0.21299(12) 0.0611(6) Uani 1 1 d .
H55A H 0.1009 0.2706 0.2094 0.073 Uiso 1 1 calc R
C56 C 0.18319(7) 0.23182(16) 0.27182(10) 0.0464(4) Uani 1 1 d .
H56A H 0.1754 0.2894 0.3090 0.056 Uiso 1 1 calc R
C61 C 0.26219(6) 0.15211(13) 0.41076(8) 0.0340(3) Uani 1 1 d .
C62 C 0.21287(7) 0.06815(14) 0.42132(9) 0.0379(3) Uani 1 1 d .
H62A H 0.1945 0.0229 0.3809 0.046 Uiso 1 1 calc R
C63 C 0.19028(7) 0.05013(15) 0.49076(10) 0.0435(4) Uani 1 1 d .
H63A H 0.1569 -0.0082 0.4977 0.052 Uiso 1 1 calc R
C64 C 0.21566(8) 0.11564(16) 0.54961(10) 0.0478(4) Uani 1 1 d .
H64A H 0.1993 0.1043 0.5968 0.057 Uiso 1 1 calc R
C65 C 0.26559(8) 0.19866(16) 0.53929(10) 0.0473(4) Uani 1 1 d .
H65A H 0.2838 0.2438 0.5798 0.057 Uiso 1 1 calc R
C66 C 0.28901(7) 0.21605(14) 0.47041(9) 0.0400(4) Uani 1 1 d .
H66A H 0.3236 0.2721 0.4640 0.048 Uiso 1 1 calc R
C71 C 1.00233(7) 0.23546(14) 0.38197(8) 0.0346(3) Uani 1 1 d .
C72 C 0.97979(8) 0.34886(15) 0.35890(10) 0.0473(4) Uani 1 1 d .
H72A H 0.9395 0.3557 0.3304 0.057 Uiso 1 1 calc R
C73 C 1.01579(9) 0.45194(16) 0.37737(12) 0.0574(5) Uani 1 1 d .
H73A H 0.9997 0.5290 0.3617 0.069 Uiso 1 1 calc R
C74 C 1.07489(8) 0.44417(16) 0.41834(12) 0.0546(5) Uani 1 1 d .
H74A H 1.0995 0.5152 0.4304 0.066 Uiso 1 1 calc R
C75 C 1.09742(7) 0.33217(15) 0.44124(10) 0.0442(4) Uani 1 1 d .
H75A H 1.1378 0.3259 0.4695 0.053 Uiso 1 1 calc R
C76 C 1.06177(7) 0.22865(14) 0.42343(9) 0.0373(3) Uani 1 1 d .
H76A H 1.0780 0.1519 0.4396 0.045 Uiso 1 1 calc R
C81 C 1.00004(6) 0.01472(13) 0.36215(9) 0.0341(3) Uani 1 1 d .
C82 C 0.97942(7) -0.07986(14) 0.40484(9) 0.0394(3) Uani 1 1 d .
H82A H 0.9429 -0.0689 0.4344 0.047 Uiso 1 1 calc R
C83 C 1.01171(8) -0.19093(15) 0.40482(10) 0.0454(4) Uani 1 1 d .
H83A H 0.9970 -0.2556 0.4340 0.055 Uiso 1 1 calc R
C84 C 1.06490(8) -0.20740(15) 0.36262(10) 0.0453(4) Uani 1 1 d .
H84A H 1.0869 -0.2833 0.3625 0.054 Uiso 1 1 calc R
C85 C 1.08595(7) -0.11310(16) 0.32064(10) 0.0461(4) Uani 1 1 d .
H85A H 1.1230 -0.1239 0.2919 0.055 Uiso 1 1 calc R
C86 C 1.05371(7) -0.00240(15) 0.31984(10) 0.0424(4) Uani 1 1 d .
H86A H 1.0685 0.0618 0.2902 0.051 Uiso 1 1 calc R

loop_
_atom_site_aniso_label
_atom_site_aniso_U_11
_atom_site_aniso_U_22
_atom_site_aniso_U_33
_atom_site_aniso_U_23
_atom_site_aniso_U_13
_atom_site_aniso_U_12
Si1 0.02272(17) 0.0499(2) 0.0352(2) 0.00322(18) 0.00403(15) 0.00628(16)
N1 0.0230(5) 0.0588(8) 0.0355(7) 0.0048(6) 0.0051(5) 0.0024(5)
N2 0.0219(5) 0.0383(7) 0.0533(9) 0.0012(6) -0.0003(5) 0.0004(5)
C1 0.0248(6) 0.0391(8) 0.0409(9) 0.0054(6) 0.0022(6) 0.0019(6)
C2 0.0236(6) 0.0318(7) 0.0429(9) 0.0035(6) 0.0039(6) -0.0003(5)
C3 0.0242(6) 0.0323(7) 0.0362(8) 0.0012(6) 0.0030(6) -0.0004(5)
C4 0.0236(6) 0.0396(8) 0.0356(9) -0.0004(6) 0.0070(6) 0.0013(6)
C10 0.0349(8) 0.0808(13) 0.0517(11) 0.0239(10) 0.0076(7) 0.0165(8)
C20 0.0340(8) 0.0649(11) 0.0515(11) -0.0133(9) 0.0065(7) 0.0077(8)
C11 0.0248(6) 0.0415(8) 0.0393(9) 0.0032(6) 0.0035(6) 0.0007(6)
C12 0.0309(7) 0.0561(10) 0.0493(11) 0.0184(8) 0.0115(7) 0.0049(7)
C13 0.0275(7) 0.0585(10) 0.0507(11) 0.0183(8) 0.0057(7) 0.0100(7)
C14 0.0241(6) 0.0467(8) 0.0374(9) 0.0025(6) 0.0056(6) 0.0022(6)
C15 0.0285(7) 0.0418(8) 0.0372(9) 0.0048(6) 0.0064(6) -0.0006(6)
C16 0.0267(7) 0.0414(8) 0.0386(9) 0.0054(6) 0.0026(6) 0.0049(6)
C21 0.0217(6) 0.0396(8) 0.0376(9) 0.0022(6) 0.0045(6) 0.0019(5)
C22 0.0298(7) 0.0414(8) 0.0441(10) 0.0050(7) 0.0039(6) 0.0000(6)
C23 0.0367(8) 0.0559(10) 0.0466(10) 0.0147(8) 0.0068(7) 0.0069(7)
C24 0.0343(8) 0.0767(12) 0.0466(11) 0.0095(9) -0.0049(7) 0.0012(8)
C25 0.0475(10) 0.0677(12) 0.0646(14) 0.0092(10) -0.0182(9) -0.0189(9)
C26 0.0409(8) 0.0511(10) 0.0572(12) 0.0111(8) -0.0088(8) -0.0107(7)
C31 0.0205(6) 0.0364(7) 0.0328(8) 0.0028(6) 0.0005(5) 0.0021(5)
C32 0.0373(7) 0.0383(8) 0.0426(10) -0.0011(7) 0.0068(7) -0.0060(6)
C33 0.0518(9) 0.0417(9) 0.0411(10) -0.0049(7) 0.0093(7) -0.0007(7)
C34 0.0325(7) 0.0498(9) 0.0344(9) 0.0046(7) 0.0064(6) 0.0036(6)
C35 0.0311(7) 0.0424(8) 0.0443(10) 0.0071(7) 0.0059(6) -0.0053(6)
C36 0.0300(7) 0.0371(8) 0.0441(10) -0.0007(6) 0.0057(6) -0.0023(6)
C41 0.0235(6) 0.0401(8) 0.0355(8) 0.0028(6) 0.0036(6) 0.0002(6)
C42 0.0277(7) 0.0502(9) 0.0390(9) -0.0060(7) 0.0052(6) 0.0053(6)
C43 0.0276(7) 0.0472(9) 0.0404(9) -0.0068(7) 0.0006(6) 0.0006(6)
C44 0.0226(6) 0.0359(7) 0.0408(9) 0.0041(6) 0.0020(6) -0.0002(5)
C45 0.0264(6) 0.0392(8) 0.0412(9) -0.0002(6) 0.0062(6) 0.0040(6)
C46 0.0279(7) 0.0387(8) 0.0368(9) -0.0021(6) 0.0010(6) 0.0020(6)
C51 0.0290(7) 0.0477(9) 0.0378(9) 0.0087(7) 0.0044(6) -0.0044(6)
C52 0.0547(10) 0.0644(12) 0.0489(12) -0.0030(9) 0.0078(8) -0.0062(9)
C53 0.0906(17) 0.0907(16) 0.0442(13) -0.0103(11) 0.0092(11) -0.0377(14)
C54 0.0527(12) 0.119(2) 0.0531(14) 0.0313(13) -0.0152(10) -0.0428(13)
C55 0.0372(9) 0.0823(14) 0.0625(14) 0.0348(11) -0.0096(9) -0.0132(9)
C56 0.0297(7) 0.0527(10) 0.0568(11) 0.0190(8) 0.0025(7) -0.0027(7)
C61 0.0231(6) 0.0410(8) 0.0384(9) 0.0045(6) 0.0070(6) 0.0077(6)
C62 0.0262(7) 0.0408(8) 0.0472(10) 0.0038(7) 0.0059(6) 0.0066(6)
C63 0.0311(7) 0.0454(9) 0.0553(11) 0.0126(8) 0.0148(7) 0.0097(7)
C64 0.0438(9) 0.0555(10) 0.0455(10) 0.0118(8) 0.0163(8) 0.0202(8)
C65 0.0479(9) 0.0525(10) 0.0415(10) -0.0043(8) 0.0015(7) 0.0170(8)
C66 0.0320(7) 0.0421(8) 0.0463(10) 0.0007(7) 0.0046(7) 0.0045(6)
C71 0.0253(6) 0.0418(8) 0.0367(9) 0.0010(6) 0.0034(6) -0.0004(6)
C72 0.0318(7) 0.0473(9) 0.0613(12) 0.0073(8) -0.0106(7) -0.0022(7)
C73 0.0429(9) 0.0417(9) 0.0860(15) 0.0052(9) -0.0110(9) 0.0002(7)
C74 0.0387(8) 0.0453(10) 0.0789(14) -0.0085(9) -0.0059(9) -0.0062(7)
C75 0.0288(7) 0.0535(10) 0.0496(10) -0.0071(8) -0.0040(7) 0.0011(7)
C76 0.0283(7) 0.0427(8) 0.0409(9) 0.0002(7) 0.0010(6) 0.0025(6)
C81 0.0220(6) 0.0394(8) 0.0403(9) -0.0023(6) -0.0024(6) -0.0004(5)
C82 0.0293(7) 0.0467(9) 0.0426(9) 0.0042(7) 0.0054(6) 0.0026(6)
C83 0.0380(8) 0.0428(9) 0.0552(11) 0.0056(8) -0.0004(7) 0.0026(7)
C84 0.0331(7) 0.0417(9) 0.0601(12) -0.0092(8) -0.0058(7) 0.0045(7)
C85 0.0292(7) 0.0561(10) 0.0536(11) -0.0147(8) 0.0071(7) 0.0024(7)
C86 0.0312(7) 0.0478(9) 0.0488(10) 0.0003(7) 0.0074(7) -0.0042(7)

loop_
_atom_type_symbol
_atom_type_description
_atom_type_scat_dispersion_real
_atom_type_scat_dispersion_imag
_atom_type_scat_source
C C 0.0181 0.0091 'International Tables Vol C Tables 4.2.6.8 and 6.1.1.4'
H H 0.0000 0.0000 'International Tables Vol C Tables 4.2.6.8 and 6.1.1.4'
N N 0.0311 0.0180 'International Tables Vol C Tables 4.2.6.8 and 6.1.1.4'
Si Si 0.2541 0.3302 'International Tables Vol C Tables 4.2.6.8 and 6.1.1.4'

loop_
_geom_angle_atom_site_label_1
_geom_angle_atom_site_label_2
_geom_angle_atom_site_label_3
_geom_angle
C20 Si1 C10 111.17(9)
C20 Si1 C1 108.00(7)
C10 Si1 C1 116.91(8)
C20 Si1 C4 113.64(7)
C10 Si1 C4 113.31(7)
C1 Si1 C4 92.64(7)
C14 N1 C61 120.00(12)
C14 N1 C51 118.05(13)
C61 N1 C51 118.73(12)
C71 N2 C44 121.79(12)
C71 N2 C81 120.00(11)
C44 N2 C81 118.20(12)
C2 C1 C11 126.73(14)
C2 C1 Si1 107.75(10)
C11 C1 Si1 124.74(12)
C1 C2 C21 123.85(12)
C1 C2 C3 115.54(13)
C21 C2 C3 120.53(13)
C4 C3 C31 122.87(12)
C4 C3 C2 116.89(13)
C31 C3 C2 120.24(13)
C3 C4 C41 127.93(13)
C3 C4 Si1 106.83(10)
C41 C4 Si1 125.23(11)
C16 C11 C12 116.75(13)
C16 C11 C1 119.09(13)
C12 C11 C1 124.11(14)
C13 C12 C11 121.60(15)
C12 C13 C14 120.55(14)
C15 C14 C13 118.66(13)
C15 C14 N1 121.78(14)
C13 C14 N1 119.55(13)
C16 C15 C14 120.10(14)
C15 C16 C11 122.23(14)
C26 C21 C22 117.98(15)
C26 C21 C2 121.75(14)
C22 C21 C2 120.07(13)
C23 C22 C21 120.86(15)
C24 C23 C22 120.57(16)
C23 C24 C25 119.32(16)
C24 C25 C26 120.55(17)
C21 C26 C25 120.69(16)
C32 C31 C36 118.47(14)
C32 C31 C3 121.23(13)
C36 C31 C3 120.15(13)
C31 C32 C33 120.25(14)
C34 C33 C32 120.25(15)
C35 C34 C33 120.10(14)
C34 C35 C36 119.85(14)
C35 C36 C31 120.97(14)
C42 C41 C46 116.66(13)
C42 C41 C4 118.90(13)
C46 C41 C4 124.38(14)
C43 C42 C41 122.32(14)
C44 C43 C42 120.25(14)
C43 C44 C45 118.26(13)
C43 C44 N2 120.98(14)
C45 C44 N2 120.76(13)
C46 C45 C44 121.08(14)
C45 C46 C41 121.35(14)
C52 C51 C56 119.57(16)
C52 C51 N1 121.04(15)
C56 C51 N1 119.39(15)
C51 C52 C53 119.2(2)
C54 C53 C52 120.2(2)
C55 C54 C53 120.21(19)
C54 C55 C56 119.9(2)
C55 C56 C51 120.91(19)
C66 C61 C62 119.20(15)
C66 C61 N1 119.93(14)
C62 C61 N1 120.86(14)
C63 C62 C61 120.09(16)
C64 C63 C62 120.76(15)
C63 C64 C65 119.21(16)
C66 C65 C64 120.40(17)
C65 C66 C61 120.31(15)
C72 C71 C76 118.40(14)
C72 C71 N2 121.21(13)
C76 C71 N2 120.38(13)
C73 C72 C71 120.26(15)
C74 C73 C72 120.90(17)
C75 C74 C73 119.05(16)
C74 C75 C76 120.57(14)
C75 C76 C71 120.81(15)
C82 C81 C86 119.01(14)
C82 C81 N2 120.10(13)
C86 C81 N2 120.88(14)
C81 C82 C83 120.50(14)
C84 C83 C82 120.22(16)
C83 C84 C85 119.44(15)
C84 C85 C86 120.74(15)
C81 C86 C85 120.10(15)

loop_
_geom_bond_atom_site_label_1
_geom_bond_atom_site_label_2
_geom_bond_distance
Si1 C20 1.8582(18)
Si1 C10 1.8587(18)
Si1 C1 1.8681(15)
Si1 C4 1.8771(14)
N1 C14 1.4172(17)
N1 C61 1.4229(19)
N1 C51 1.425(2)
N2 C71 1.4129(19)
N2 C44 1.4226(17)
N2 C81 1.4313(19)
C1 C2 1.358(2)
C1 C11 1.4770(18)
C2 C21 1.484(2)
C2 C3 1.5078(18)
C3 C4 1.358(2)
C3 C31 1.4857(19)
C4 C41 1.4781(19)
C11 C16 1.395(2)
C11 C12 1.399(2)
C12 C13 1.383(2)
C13 C14 1.395(2)
C14 C15 1.389(2)
C15 C16 1.384(2)
C21 C26 1.382(2)
C21 C22 1.395(2)
C22 C23 1.380(2)
C23 C24 1.371(3)
C24 C25 1.375(3)
C25 C26 1.389(3)
C31 C32 1.387(2)
C31 C36 1.392(2)
C32 C33 1.393(2)
C33 C34 1.375(2)
C34 C35 1.375(2)
C35 C36 1.384(2)
C41 C42 1.390(2)
C41 C46 1.398(2)
C42 C43 1.390(2)
C43 C44 1.385(2)
C44 C45 1.390(2)
C45 C46 1.385(2)
C51 C52 1.383(2)
C51 C56 1.390(2)
C52 C53 1.393(3)
C53 C54 1.389(4)
C54 C55 1.367(3)
C55 C56 1.371(3)
C61 C66 1.386(2)
C61 C62 1.388(2)
C62 C63 1.387(2)
C63 C64 1.373(3)
C64 C65 1.389(3)
C65 C66 1.383(2)
C71 C72 1.391(2)
C71 C76 1.394(2)
C72 C73 1.385(2)
C73 C74 1.385(2)
C74 C75 1.376(2)
C75 C76 1.383(2)
C81 C82 1.382(2)
C81 C86 1.385(2)
C82 C83 1.391(2)
C83 C84 1.375(2)
C84 C85 1.375(3)
C85 C86 1.387(2)

loop_
_geom_torsion_atom_site_label_1
_geom_torsion_atom_site_label_2
_geom_torsion_atom_site_label_3
_geom_torsion_atom_site_label_4
_geom_torsion
C20 Si1 C1 C2 110.34(12)
C10 Si1 C1 C2 -123.45(11)
C4 Si1 C1 C2 -5.57(12)
C20 Si1 C1 C11 -60.06(15)
C10 Si1 C1 C11 66.15(15)
C4 Si1 C1 C11 -175.97(13)
C11 C1 C2 C21 -0.7(2)
Si1 C1 C2 C21 -170.86(11)
C11 C1 C2 C3 175.96(14)
Si1 C1 C2 C3 5.80(16)
C1 C2 C3 C4 -3.1(2)
C21 C2 C3 C4 173.72(13)
C1 C2 C3 C31 176.94(13)
C21 C2 C3 C31 -6.3(2)
C31 C3 C4 C41 -3.0(2)
C2 C3 C4 C41 177.04(14)
C31 C3 C4 Si1 178.53(11)
C2 C3 C4 Si1 -1.47(15)
C20 Si1 C4 C3 -107.05(11)
C10 Si1 C4 C3 124.79(12)
C1 Si1 C4 C3 3.92(11)
C20 Si1 C4 C41 74.38(15)
C10 Si1 C4 C41 -53.77(15)
C1 Si1 C4 C41 -174.65(13)
C2 C1 C11 C16 140.87(16)
Si1 C1 C11 C16 -50.6(2)
C2 C1 C11 C12 -41.8(3)
Si1 C1 C11 C12 126.75(16)
C16 C11 C12 C13 -2.2(3)
C1 C11 C12 C13 -179.61(17)
C11 C12 C13 C14 -0.7(3)
C12 C13 C14 C15 2.7(3)
C12 C13 C14 N1 -176.26(17)
C61 N1 C14 C15 33.0(2)
C51 N1 C14 C15 -126.49(16)
C61 N1 C14 C13 -148.09(16)
C51 N1 C14 C13 52.4(2)
C13 C14 C15 C16 -1.7(2)
N1 C14 C15 C16 177.26(15)
C14 C15 C16 C11 -1.4(2)
C12 C11 C16 C15 3.3(2)
C1 C11 C16 C15 -179.20(15)
C1 C2 C21 C26 -62.0(2)
C3 C2 C21 C26 121.50(16)
C1 C2 C21 C22 112.83(17)
C3 C2 C21 C22 -63.68(19)
C26 C21 C22 C23 1.4(2)
C2 C21 C22 C23 -173.58(14)
C21 C22 C23 C24 -2.1(2)
C22 C23 C24 C25 1.4(3)
C23 C24 C25 C26 -0.1(3)
C22 C21 C26 C25 -0.1(3)
C2 C21 C26 C25 174.83(17)
C24 C25 C26 C21 -0.6(3)
C4 C3 C31 C32 110.21(17)
C2 C3 C31 C32 -69.79(18)
C4 C3 C31 C36 -65.27(19)
C2 C3 C31 C36 114.73(15)
C36 C31 C32 C33 3.5(2)
C3 C31 C32 C33 -172.05(14)
C31 C32 C33 C34 -1.9(2)
C32 C33 C34 C35 -1.3(2)
C33 C34 C35 C36 2.7(2)
C34 C35 C36 C31 -1.0(2)
C32 C31 C36 C35 -2.1(2)
C3 C31 C36 C35 173.51(13)
C3 C4 C41 C42 148.20(16)
Si1 C4 C41 C42 -33.5(2)
C3 C4 C41 C46 -34.7(2)
Si1 C4 C41 C46 143.51(13)
C46 C41 C42 C43 2.5(2)
C4 C41 C42 C43 179.79(15)
C41 C42 C43 C44 -0.3(3)
C42 C43 C44 C45 -2.1(2)
C42 C43 C44 N2 178.60(15)
C71 N2 C44 C43 -45.3(2)
C81 N2 C44 C43 135.15(16)
C71 N2 C44 C45 135.42(15)
C81 N2 C44 C45 -44.1(2)
C43 C44 C45 C46 2.1(2)
N2 C44 C45 C46 -178.58(14)
C44 C45 C46 C41 0.2(2)
C42 C41 C46 C45 -2.5(2)
C4 C41 C46 C45 -179.60(14)
C14 N1 C51 C52 41.3(2)
C61 N1 C51 C52 -118.46(17)
C14 N1 C51 C56 -138.91(15)
C61 N1 C51 C56 61.35(19)
C56 C51 C52 C53 0.3(3)
N1 C51 C52 C53 -179.94(16)
C51 C52 C53 C54 -0.2(3)
C52 C53 C54 C55 0.4(3)
C53 C54 C55 C56 -0.5(3)
C54 C55 C56 C51 0.5(3)
C52 C51 C56 C55 -0.4(2)
N1 C51 C56 C55 179.77(15)
C14 N1 C61 C66 51.9(2)
C51 N1 C61 C66 -148.79(14)
C14 N1 C61 C62 -129.31(15)
C51 N1 C61 C62 30.0(2)
C66 C61 C62 C63 0.9(2)
N1 C61 C62 C63 -177.94(13)
C61 C62 C63 C64 0.7(2)
C62 C63 C64 C65 -1.5(2)
C63 C64 C65 C66 0.7(2)
C64 C65 C66 C61 1.0(2)
C62 C61 C66 C65 -1.7(2)
N1 C61 C66 C65 177.10(14)
C44 N2 C71 C72 -23.1(2)
C81 N2 C71 C72 156.45(16)
C44 N2 C71 C76 158.11(15)
C81 N2 C71 C76 -22.3(2)
C76 C71 C72 C73 -0.4(3)
N2 C71 C72 C73 -179.17(17)
C71 C72 C73 C74 0.6(3)
C72 C73 C74 C75 -0.6(3)
C73 C74 C75 C76 0.3(3)
C74 C75 C76 C71 0.0(3)
C72 C71 C76 C75 0.1(2)
N2 C71 C76 C75 178.89(14)
C71 N2 C81 C82 122.78(16)
C44 N2 C81 C82 -57.6(2)
C71 N2 C81 C86 -56.1(2)
C44 N2 C81 C86 123.45(16)
C86 C81 C82 C83 -0.6(2)
N2 C81 C82 C83 -179.50(14)
C81 C82 C83 C84 0.5(3)
C82 C83 C84 C85 0.2(3)
C83 C84 C85 C86 -0.7(3)
C82 C81 C86 C85 0.0(2)
N2 C81 C86 C85 178.93(14)
C84 C85 C86 C81 0.6(3)
